data_7038877
loop_
_publ_author_name
'Geng, Chao'
'Peng, Ying'
'Wang, Lijuan'
'Roesky, Herbert W.'
'Liu, Kaipeng'

_publ_section_title
;
 A multimetallic iron(ii)-lithium complex as a catalyst for
 \e-caprolactone polymerization.
;
_journal_issue 40
_journal_name_full 'Dalton transactions (Cambridge, England : 2003)'
_journal_page_first 15779
_journal_page_last 15782
_journal_paper_doi 10.1039/c6dt00078a
_journal_volume 45
_journal_year 2016
_chemical_formula_sum 'C42 H74 Cl0 Fe3 Li2 N6 O7 Si0'
_chemical_formula_weight 956.50
_chemical_name_systematic Fe3Li2O
_space_group_IT_number 2
_symmetry_cell_setting triclinic
_symmetry_space_group_name_Hall '-P 1'
_symmetry_space_group_name_H-M 'P -1'
_atom_sites_solution_hydrogens geom
_atom_sites_solution_primary direct
_atom_sites_solution_secondary difmap
_audit_creation_method SHELXL-97
_audit_update_record
;
2016-01-04 deposited with the CCDC.
2016-03-24 downloaded from the CCDC.
;
_cell_angle_alpha 88.506(7)
_cell_angle_beta 87.880(6)
_cell_angle_gamma 63.340(5)
_cell_formula_units_Z 2
_cell_length_a 11.3033(10)
_cell_length_b 12.0629(11)
_cell_length_c 20.8248(19)
_cell_measurement_reflns_used 3688
_cell_measurement_temperature 296(2)
_cell_measurement_theta_max 24.58
_cell_measurement_theta_min 2.27
_cell_volume 2535.7(4)
_computing_cell_refinement 'Bruker SMART'
_computing_data_collection 'Bruker SMART'
_computing_data_reduction 'Bruker SAINT'
_computing_molecular_graphics 'Bruker SHELXTL'
_computing_publication_material 'Bruker SHELXTL'
_computing_structure_refinement 'SHELXL-97 (Sheldrick, 1997)'
_computing_structure_solution 'SHELXS-97 (Sheldrick, 1990)'
_diffrn_ambient_temperature 296(2)
_diffrn_measured_fraction_theta_full 0.985
_diffrn_measured_fraction_theta_max 0.985
_diffrn_measurement_device_type 'CCD area detector'
_diffrn_measurement_method 'phi and omega scans'
_diffrn_radiation_monochromator graphite
_diffrn_radiation_source 'fine-focus sealed tube'
_diffrn_radiation_type MoK\a
_diffrn_radiation_wavelength 0.71073
_diffrn_reflns_av_R_equivalents 0.0465
_diffrn_reflns_av_sigmaI/netI 0.0839
_diffrn_reflns_limit_h_max 13
_diffrn_reflns_limit_h_min -13
_diffrn_reflns_limit_k_max 14
_diffrn_reflns_limit_k_min -14
_diffrn_reflns_limit_l_max 24
_diffrn_reflns_limit_l_min -22
_diffrn_reflns_number 14367
_diffrn_reflns_theta_full 25.00
_diffrn_reflns_theta_max 25.00
_diffrn_reflns_theta_min 1.89
_exptl_absorpt_coefficient_mu 0.895
_exptl_absorpt_correction_T_max 0.9158
_exptl_absorpt_correction_T_min 0.8413
_exptl_crystal_colour 'dark red'
_exptl_crystal_density_diffrn 1.253
_exptl_crystal_density_method 'not measured'
_exptl_crystal_description block
_exptl_crystal_F_000 1016
_exptl_crystal_size_max 0.20
_exptl_crystal_size_mid 0.15
_exptl_crystal_size_min 0.10
_refine_diff_density_max 1.097
_refine_diff_density_min -0.525
_refine_diff_density_rms 0.139
_refine_ls_extinction_method none
_refine_ls_goodness_of_fit_ref 0.990
_refine_ls_hydrogen_treatment mixed
_refine_ls_matrix_type full
_refine_ls_number_parameters 570
_refine_ls_number_reflns 8820
_refine_ls_number_restraints 26
_refine_ls_restrained_S_all 0.992
_refine_ls_R_factor_all 0.0880
_refine_ls_R_factor_gt 0.0647
_refine_ls_shift/su_max 0.007
_refine_ls_shift/su_mean 0.000
_refine_ls_structure_factor_coef Fsqd
_refine_ls_weighting_details 'calc w=1/[\s^2^(Fo^2^)+(0.0262P)^2^+12.8673P] where P=(Fo^2^+2Fc^2^)/3'
_refine_ls_weighting_scheme calc
_refine_ls_wR_factor_gt 0.1570
_refine_ls_wR_factor_ref 0.1657
_reflns_number_gt 6473
_reflns_number_total 8820
_reflns_threshold_expression >2sigma(I)
_cod_data_source_file c6dt00078a2.cif
_cod_data_source_block 1
_cod_depositor_comments
;
The following automatic conversions were performed:

'_symmetry_cell_setting' value 'Triclinic' changed to 'triclinic'
according to
/usr/data/users/saulius/crontab/automatic-downloads/rss-feeds/RSC/lib/dictionaries/cif_core.dic
dictionary named 'cif_core.dic' version 2.4.2 from 2011-04-26.

Automatic conversion script
Id: cif_fix_values 4268 2015-11-12 08:31:59Z antanas 

 Adding full bibliography for 7038877.cif.
;
_cod_original_sg_symbol_H-M 'P-1   '
_cod_database_code 7038877

loop_
_symmetry_equiv_pos_as_xyz
'x, y, z'
'-x, -y, -z'

loop_
_atom_site_label
_atom_site_type_symbol
_atom_site_fract_x
_atom_site_fract_y
_atom_site_fract_z
_atom_site_U_iso_or_equiv
_atom_site_adp_type
_atom_site_occupancy
_atom_site_symmetry_multiplicity
_atom_site_calc_flag
_atom_site_refinement_flags
_atom_site_disorder_assembly
_atom_site_disorder_group
Fe1 Fe 0.44290(7) 0.69102(7) 0.16199(4) 0.02639(19) Uani 1 1 d . . .
Fe2 Fe 0.34250(7) 0.91686(7) 0.27753(4) 0.02628(19) Uani 1 1 d . . .
Fe3 Fe 0.47181(7) 0.60910(7) 0.32276(4) 0.0296(2) Uani 1 1 d . . .
O1 O 0.6463(3) 0.6320(3) 0.17783(18) 0.0323(8) Uani 1 1 d . . .
O5 O 0.6310(4) 0.6538(3) 0.33503(18) 0.0355(9) Uani 1 1 d . . .
O2 O 0.2323(3) 0.7665(3) 0.16408(18) 0.0341(9) Uani 1 1 d . . .
O4 O 0.5287(3) 0.9034(3) 0.24495(17) 0.0298(8) Uani 1 1 d . . .
O3 O 0.1722(4) 0.8947(4) 0.30541(19) 0.0382(9) Uani 1 1 d . . .
O6 O 0.3036(4) 0.5899(4) 0.29562(19) 0.0397(10) Uani 1 1 d . . .
N4 N 0.2592(4) 1.0741(4) 0.2182(2) 0.0283(10) Uani 1 1 d . . .
N5 N 0.4318(5) 0.6373(4) 0.4213(2) 0.0397(12) Uani 1 1 d . . .
C45 C 0.4320(8) 0.7120(7) 0.5297(3) 0.064(2) Uani 1 1 d . . .
H45A H 0.3410 0.7730 0.5292 0.096 Uiso 1 1 calc R . .
H45B H 0.4825 0.7440 0.5523 0.096 Uiso 1 1 calc R . .
H45C H 0.4383 0.6381 0.5510 0.096 Uiso 1 1 calc R . .
N3 N 0.3277(4) 0.9956(4) 0.3666(2) 0.0355(11) Uani 1 1 d . . .
N1 N 0.4997(5) 0.5171(4) 0.1212(2) 0.0357(11) Uani 1 1 d . . .
N2 N 0.4235(4) 0.7999(4) 0.0801(2) 0.0302(10) Uani 1 1 d . . .
N6 N 0.5797(5) 0.4170(4) 0.3129(2) 0.0379(11) Uani 1 1 d . . .
C16 C 0.3178(5) 0.8909(5) 0.0585(3) 0.0317(12) Uani 1 1 d . . .
C36 C 0.4565(5) 1.0639(5) 0.1664(3) 0.0349(13) Uani 1 1 d . . .
H36A H 0.4866 1.1010 0.1345 0.042 Uiso 1 1 calc R . .
C44 C 0.6577(5) 0.6967(5) 0.3872(3) 0.0340(13) Uani 1 1 d . . .
C35 C 0.2367(6) 1.2234(6) 0.1320(3) 0.0482(16) Uani 1 1 d . . .
H35A H 0.1802 1.2026 0.1068 0.072 Uiso 1 1 calc R . .
H35B H 0.2963 1.2401 0.1039 0.072 Uiso 1 1 calc R . .
H35C H 0.1836 1.2957 0.1570 0.072 Uiso 1 1 calc R . .
C6 C 0.7429(5) 0.5213(5) 0.1712(3) 0.0337(13) Uani 1 1 d . . .
C15 C 0.1514(5) 0.8610(5) 0.1322(3) 0.0356(13) Uani 1 1 d . . .
C4 C 0.6156(6) 0.4215(5) 0.1214(3) 0.0399(14) Uani 1 1 d . . .
C14 C 0.1867(6) 0.9205(5) 0.0827(3) 0.0385(14) Uani 1 1 d . . .
H14A H 0.1177 0.9869 0.0629 0.046 Uiso 1 1 calc R . .
C34 C 0.5519(5) 0.9656(5) 0.1986(3) 0.0292(12) Uani 1 1 d . . .
C13 C 0.3244(7) 0.9747(6) 0.0042(3) 0.0487(16) Uani 1 1 d . . .
H13A H 0.3656 0.9257 -0.0332 0.073 Uiso 1 1 calc R . .
H13B H 0.3753 1.0157 0.0170 0.073 Uiso 1 1 calc R . .
H13C H 0.2364 1.0355 -0.0056 0.073 Uiso 1 1 calc R . .
C25 C 0.2494(7) 1.0008(6) 0.4155(3) 0.0458(15) Uani 1 1 d . . .
C43 C 0.5934(6) 0.7088(6) 0.4452(3) 0.0451(15) Uani 1 1 d . . .
H43A H 0.6241 0.7386 0.4782 0.054 Uiso 1 1 calc R . .
C3 C 0.8721(5) 0.5072(6) 0.1961(3) 0.0449(15) Uani 1 1 d . . .
H3A H 0.8988 0.5625 0.1729 0.067 Uiso 1 1 calc R . .
H3B H 0.9386 0.4232 0.1902 0.067 Uiso 1 1 calc R . .
H3C H 0.8617 0.5268 0.2409 0.067 Uiso 1 1 calc R . .
C2 C 0.7315(6) 0.4237(5) 0.1461(3) 0.0427(15) Uani 1 1 d . . .
H2A H 0.8084 0.3490 0.1446 0.051 Uiso 1 1 calc R . .
C12 C 0.5515(6) 0.7763(6) 0.0481(3) 0.0419(14) Uani 1 1 d . . .
H12A H 0.5433 0.7766 0.0024 0.063 Uiso 1 1 calc R . .
H12B H 0.6185 0.6969 0.0617 0.063 Uiso 1 1 calc R . .
H12C H 0.5757 0.8398 0.0594 0.063 Uiso 1 1 calc R . .
C55 C 0.6340(7) 0.2042(6) 0.2825(4) 0.0607(19) Uani 1 1 d . . .
H55A H 0.7037 0.1965 0.2524 0.091 Uiso 1 1 calc R . .
H55B H 0.5877 0.1610 0.2666 0.091 Uiso 1 1 calc R . .
H55C H 0.6711 0.1691 0.3231 0.091 Uiso 1 1 calc R . .
C33 C 0.3154(6) 1.1160(5) 0.1764(3) 0.0319(12) Uani 1 1 d . . .
C54 C 0.5390(7) 0.3392(6) 0.2907(3) 0.0463(16) Uani 1 1 d . . .
C1 C 0.6361(8) 0.2980(6) 0.0943(4) 0.066(2) Uani 1 1 d . . .
H1A H 0.5723 0.2744 0.1139 0.098 Uiso 1 1 calc R . .
H1B H 0.7238 0.2356 0.1034 0.098 Uiso 1 1 calc R . .
H1C H 0.6250 0.3060 0.0487 0.098 Uiso 1 1 calc R . .
C42 C 0.3220(7) 0.6130(7) 0.4462(3) 0.0545(18) Uani 1 1 d . . .
H42A H 0.3491 0.5615 0.4840 0.082 Uiso 1 1 calc R . .
H42B H 0.2983 0.5714 0.4140 0.082 Uiso 1 1 calc R . .
H42C H 0.2470 0.6901 0.4567 0.082 Uiso 1 1 calc R . .
C23 C 0.2657(9) 1.0477(8) 0.4790(3) 0.074(2) Uani 1 1 d . . .
H23A H 0.3570 1.0056 0.4906 0.112 Uiso 1 1 calc R . .
H23B H 0.2120 1.0323 0.5113 0.112 Uiso 1 1 calc R . .
H23C H 0.2387 1.1353 0.4757 0.112 Uiso 1 1 calc R . .
C32 C 0.1124(5) 1.1401(6) 0.2255(3) 0.0485(16) Uani 1 1 d . . .
H32A H 0.0858 1.2243 0.2378 0.073 Uiso 1 1 calc R . .
H32B H 0.0832 1.0993 0.2579 0.073 Uiso 1 1 calc R . .
H32C H 0.0736 1.1394 0.1853 0.073 Uiso 1 1 calc R . .
C22 C 0.1480(7) 0.9632(7) 0.4127(3) 0.059(2) Uani 1 1 d . . .
H22A H 0.0981 0.9720 0.4504 0.071 Uiso 1 1 calc R . .
C11 C 0.0091(6) 0.9079(7) 0.1509(3) 0.0535(17) Uani 1 1 d . . .
H11A H -0.0167 0.8428 0.1465 0.080 Uiso 1 1 calc R . .
H11B H -0.0432 0.9764 0.1234 0.080 Uiso 1 1 calc R . .
H11C H -0.0046 0.9347 0.1947 0.080 Uiso 1 1 calc R . .
C31 C 0.6962(5) 0.9213(6) 0.1804(3) 0.0430(15) Uani 1 1 d . . .
H31A H 0.7442 0.9191 0.2179 0.065 Uiso 1 1 calc R . .
H31B H 0.7052 0.9770 0.1491 0.065 Uiso 1 1 calc R . .
H31C H 0.7312 0.8396 0.1627 0.065 Uiso 1 1 calc R . .
C41 C 0.4857(6) 0.6820(6) 0.4620(3) 0.0434(15) Uani 1 1 d . . .
C53 C 0.7198(6) 0.3671(6) 0.3287(3) 0.0481(16) Uani 1 1 d . . .
H53A H 0.7430 0.2972 0.3573 0.072 Uiso 1 1 calc R . .
H53B H 0.7346 0.4301 0.3491 0.072 Uiso 1 1 calc R . .
H53C H 0.7736 0.3415 0.2900 0.072 Uiso 1 1 calc R . .
C24 C 0.4254(6) 1.0442(6) 0.3749(3) 0.0492(16) Uani 1 1 d . . .
H24A H 0.3824 1.1240 0.3949 0.074 Uiso 1 1 calc R . .
H24B H 0.4619 1.0521 0.3337 0.074 Uiso 1 1 calc R . .
H24C H 0.4951 0.9881 0.4016 0.074 Uiso 1 1 calc R . .
C52 C 0.4047(7) 0.3749(6) 0.2743(3) 0.0519(17) Uani 1 1 d . . .
H52A H 0.3865 0.3114 0.2607 0.062 Uiso 1 1 calc R . .
C5 C 0.3922(7) 0.5024(7) 0.0919(4) 0.0576(19) Uani 1 1 d . . .
H5A H 0.4149 0.4803 0.0476 0.086 Uiso 1 1 calc R . .
H5B H 0.3124 0.5790 0.0946 0.086 Uiso 1 1 calc R . .
H5C H 0.3787 0.4381 0.1141 0.086 Uiso 1 1 calc R . .
C21 C 0.1136(6) 0.9154(6) 0.3616(3) 0.0491(17) Uani 1 1 d . . .
C51 C 0.3010(6) 0.4893(6) 0.2762(3) 0.0455(15) Uani 1 1 d . . .
C46 C 0.7672(6) 0.7359(6) 0.3768(3) 0.0497(16) Uani 1 1 d . . .
H46A H 0.8463 0.6667 0.3615 0.075 Uiso 1 1 calc R . .
H46B H 0.7840 0.7638 0.4166 0.075 Uiso 1 1 calc R . .
H46C H 0.7404 0.8021 0.3456 0.075 Uiso 1 1 calc R . .
C26 C 0.0027(8) 0.8771(9) 0.3683(4) 0.083(3) Uani 1 1 d . . .
H26A H 0.0352 0.7923 0.3555 0.125 Uiso 1 1 calc R . .
H26B H -0.0687 0.9294 0.3414 0.125 Uiso 1 1 calc R . .
H26C H -0.0286 0.8855 0.4123 0.125 Uiso 1 1 calc R . .
C56 C 0.1658(7) 0.5131(7) 0.2525(4) 0.070(2) Uani 1 1 d . . .
H56A H 0.0979 0.5698 0.2808 0.105 Uiso 1 1 calc R . .
H56B H 0.1597 0.4363 0.2518 0.105 Uiso 1 1 calc R . .
H56C H 0.1545 0.5482 0.2099 0.105 Uiso 1 1 calc R . .
C72 C 0.0510(9) 0.7116(10) 0.0031(4) 0.090(3) Uani 1 1 d . . .
H72A H 0.0519 0.7775 0.0276 0.135 Uiso 1 1 calc R . .
H72B H 0.0023 0.7452 -0.0353 0.135 Uiso 1 1 calc R . .
H72C H 0.1403 0.6534 -0.0083 0.135 Uiso 1 1 calc R . .
C75 C 1.0023(9) 0.4592(8) 0.4739(4) 0.080(3) Uani 1 1 d U . .
H75A H 1.0073 0.3847 0.4951 0.096 Uiso 1 1 d R A .
H75B H 0.9157 0.4994 0.4550 0.096 Uiso 1 1 d R . .
C74 C 1.0929(11) 0.4168(11) 0.4221(6) 0.086(4) Uani 0.810(14) 1 d PU A 1
H74A H 1.1811 0.3687 0.4384 0.104 Uiso 0.810(14) 1 calc PR A 1
H74B H 1.0923 0.4877 0.3987 0.104 Uiso 0.810(14) 1 calc PR A 1
C74' C 0.936(4) 0.390(5) 0.4739(11) 0.092(9) Uani 0.190(14) 1 d PU A 2
H74C H 0.8407 0.4357 0.4701 0.110 Uiso 0.190(14) 1 calc PR A 2
H74D H 0.9612 0.3246 0.5063 0.110 Uiso 0.190(14) 1 calc PRD A 2
C73 C 1.0618(10) 0.3339(9) 0.3740(5) 0.105(3) Uani 1 1 d U . .
H73A H 1.1270 0.3074 0.3396 0.157 Uiso 1 1 calc R A 1
H73B H 0.9755 0.3816 0.3568 0.157 Uiso 1 1 calc R A 1
H73C H 1.0640 0.2627 0.3966 0.157 Uiso 1 1 calc RD A 1
C71 C -0.0123(14) 0.6482(11) 0.0416(6) 0.124(4) Uani 1 1 d . . .
H71A H 0.0458 0.6060 0.0768 0.149 Uiso 1 1 calc R . .
H71B H -0.0931 0.7120 0.0606 0.149 Uiso 1 1 calc R . .
C70 C -0.0472(14) 0.5571(10) 0.0120(8) 0.157(6) Uani 1 1 d D . .
H70A H -0.1011 0.5386 0.0437 0.189 Uiso 1 1 calc R . .
H70B H -0.1045 0.5999 -0.0233 0.189 Uiso 1 1 calc R . .
O00 O 0.4179(3) 0.7395(3) 0.25391(16) 0.0246(7) Uani 1 1 d . . .
Li01 Li 0.5972(8) 0.7289(8) 0.2532(4) 0.031(2) Uani 1 1 d . . .
Li02 Li 0.2383(9) 0.7487(9) 0.2550(5) 0.037(2) Uani 1 1 d . . .

loop_
_atom_site_aniso_label
_atom_site_aniso_U_11
_atom_site_aniso_U_22
_atom_site_aniso_U_33
_atom_site_aniso_U_23
_atom_site_aniso_U_13
_atom_site_aniso_U_12
Fe1 0.0209(4) 0.0332(4) 0.0259(4) -0.0022(3) 0.0002(3) -0.0128(3)
Fe2 0.0201(4) 0.0276(4) 0.0316(4) -0.0019(3) 0.0049(3) -0.0114(3)
Fe3 0.0322(4) 0.0335(4) 0.0300(4) 0.0060(3) -0.0042(3) -0.0209(3)
O1 0.0233(18) 0.033(2) 0.036(2) -0.0051(16) -0.0003(16) -0.0075(16)
O5 0.039(2) 0.040(2) 0.032(2) 0.0051(17) -0.0063(17) -0.0222(18)
O2 0.0244(18) 0.045(2) 0.036(2) 0.0023(18) -0.0041(16) -0.0180(17)
O4 0.0239(18) 0.0299(19) 0.037(2) 0.0005(16) 0.0037(16) -0.0136(15)
O3 0.0279(19) 0.046(2) 0.045(2) -0.0080(19) 0.0140(18) -0.0211(18)
O6 0.041(2) 0.045(2) 0.045(3) 0.0061(19) -0.0039(19) -0.0307(19)
N4 0.018(2) 0.029(2) 0.034(3) -0.0029(19) 0.0023(18) -0.0076(18)
N5 0.044(3) 0.047(3) 0.033(3) 0.012(2) -0.005(2) -0.025(2)
C45 0.090(6) 0.079(5) 0.032(4) 0.002(3) -0.003(4) -0.046(5)
N3 0.032(2) 0.034(2) 0.039(3) -0.002(2) -0.001(2) -0.014(2)
N1 0.038(3) 0.041(3) 0.035(3) -0.010(2) 0.003(2) -0.024(2)
N2 0.029(2) 0.038(3) 0.027(2) -0.004(2) 0.0000(19) -0.018(2)
N6 0.043(3) 0.038(3) 0.038(3) 0.007(2) -0.001(2) -0.023(2)
C16 0.033(3) 0.034(3) 0.030(3) -0.003(2) -0.004(2) -0.017(2)
C36 0.039(3) 0.038(3) 0.034(3) 0.005(2) 0.000(3) -0.024(3)
C44 0.037(3) 0.032(3) 0.034(3) 0.008(2) -0.012(3) -0.016(2)
C35 0.048(4) 0.041(3) 0.047(4) 0.012(3) -0.008(3) -0.012(3)
C6 0.024(3) 0.037(3) 0.032(3) 0.000(2) 0.005(2) -0.007(2)
C15 0.027(3) 0.043(3) 0.036(3) -0.003(3) -0.004(2) -0.014(3)
C4 0.043(3) 0.035(3) 0.042(4) -0.009(3) 0.010(3) -0.018(3)
C14 0.035(3) 0.039(3) 0.038(3) 0.003(3) -0.008(3) -0.012(3)
C34 0.031(3) 0.029(3) 0.035(3) -0.003(2) 0.003(2) -0.020(2)
C13 0.055(4) 0.041(3) 0.047(4) 0.012(3) -0.003(3) -0.019(3)
C25 0.056(4) 0.041(3) 0.040(4) -0.011(3) 0.012(3) -0.021(3)
C43 0.054(4) 0.054(4) 0.036(4) 0.002(3) -0.011(3) -0.031(3)
C3 0.024(3) 0.043(3) 0.057(4) 0.001(3) -0.004(3) -0.005(3)
C2 0.036(3) 0.034(3) 0.050(4) -0.007(3) 0.004(3) -0.009(3)
C12 0.033(3) 0.058(4) 0.039(4) 0.005(3) 0.002(3) -0.025(3)
C55 0.069(5) 0.042(4) 0.072(5) -0.011(3) 0.002(4) -0.025(4)
C33 0.042(3) 0.027(3) 0.030(3) -0.003(2) -0.004(2) -0.018(2)
C54 0.074(5) 0.044(3) 0.036(4) 0.000(3) 0.008(3) -0.040(3)
C1 0.068(5) 0.039(4) 0.092(6) -0.017(4) -0.003(4) -0.025(4)
C42 0.067(5) 0.068(4) 0.041(4) 0.006(3) 0.008(3) -0.043(4)
C23 0.102(7) 0.089(6) 0.042(4) -0.020(4) 0.022(4) -0.052(5)
C32 0.026(3) 0.040(3) 0.067(5) 0.007(3) 0.004(3) -0.004(3)
C22 0.071(5) 0.078(5) 0.040(4) -0.018(4) 0.032(4) -0.046(4)
C11 0.025(3) 0.067(4) 0.062(5) -0.001(4) 0.003(3) -0.016(3)
C31 0.030(3) 0.053(4) 0.048(4) 0.003(3) 0.007(3) -0.021(3)
C41 0.054(4) 0.045(3) 0.030(3) 0.008(3) -0.004(3) -0.021(3)
C53 0.045(4) 0.043(3) 0.054(4) 0.012(3) -0.005(3) -0.019(3)
C24 0.051(4) 0.049(4) 0.055(4) -0.015(3) 0.001(3) -0.028(3)
C52 0.065(4) 0.053(4) 0.057(4) -0.007(3) -0.003(3) -0.042(4)
C5 0.055(4) 0.059(4) 0.066(5) -0.020(4) -0.003(4) -0.031(4)
C21 0.042(3) 0.052(4) 0.056(4) -0.013(3) 0.023(3) -0.024(3)
C51 0.050(4) 0.058(4) 0.049(4) -0.001(3) -0.003(3) -0.042(3)
C46 0.054(4) 0.059(4) 0.051(4) 0.001(3) -0.016(3) -0.037(3)
C26 0.074(6) 0.117(7) 0.084(6) -0.034(5) 0.048(5) -0.067(5)
C56 0.050(4) 0.074(5) 0.104(7) -0.007(5) -0.012(4) -0.042(4)
C72 0.076(6) 0.138(9) 0.065(6) -0.010(6) -0.002(5) -0.056(6)
C75 0.084(6) 0.065(5) 0.068(6) 0.017(4) -0.026(5) -0.011(5)
C74 0.077(7) 0.086(7) 0.082(7) 0.009(6) -0.013(6) -0.023(5)
C74' 0.088(14) 0.081(14) 0.105(14) 0.005(13) -0.042(13) -0.035(12)
C73 0.112(8) 0.084(6) 0.084(7) -0.013(5) -0.030(6) -0.010(6)
C71 0.166(12) 0.101(8) 0.122(10) -0.021(7) 0.007(9) -0.075(9)
C70 0.199(19) 0.161(15) 0.132(13) -0.030(11) 0.005(11) -0.097(14)
O00 0.0207(17) 0.0302(18) 0.0265(19) -0.0016(15) 0.0023(14) -0.0148(15)
Li01 0.029(4) 0.035(5) 0.035(5) 0.001(4) -0.007(4) -0.019(4)
Li02 0.028(5) 0.039(5) 0.049(6) -0.002(4) 0.005(4) -0.020(4)

loop_
_atom_type_symbol
_atom_type_description
_atom_type_scat_dispersion_real
_atom_type_scat_dispersion_imag
_atom_type_scat_source
C C 0.0033 0.0016 'International Tables Vol C Tables 4.2.6.8 and 6.1.1.4'
H H 0.0000 0.0000 'International Tables Vol C Tables 4.2.6.8 and 6.1.1.4'
N N 0.0061 0.0033 'International Tables Vol C Tables 4.2.6.8 and 6.1.1.4'
O O 0.0106 0.0060 'International Tables Vol C Tables 4.2.6.8 and 6.1.1.4'
Si Si 0.0817 0.0704 'International Tables Vol C Tables 4.2.6.8 and 6.1.1.4'
Fe Fe 0.3463 0.8444 'International Tables Vol C Tables 4.2.6.8 and 6.1.1.4'
Li Li -0.0003 0.0001 'International Tables Vol C Tables 4.2.6.8 and 6.1.1.4'
Cl Cl 0.1484 0.1585 'International Tables Vol C Tables 4.2.6.8 and 6.1.1.4'

loop_
_geom_angle_atom_site_label_1
_geom_angle_atom_site_label_2
_geom_angle_atom_site_label_3
_geom_angle
_geom_angle_site_symmetry_1
_geom_angle_site_symmetry_3
O00 Fe1 N2 129.18(15) . .
O00 Fe1 N1 129.79(17) . .
N2 Fe1 N1 101.02(18) . .
O00 Fe1 O1 84.73(14) . .
N2 Fe1 O1 98.89(16) . .
N1 Fe1 O1 86.70(16) . .
O00 Fe1 O2 84.22(14) . .
N2 Fe1 O2 86.63(15) . .
N1 Fe1 O2 101.90(16) . .
O1 Fe1 O2 168.78(14) . .
O00 Fe1 Li02 44.9(2) . .
N2 Fe1 Li02 122.6(2) . .
N1 Fe1 Li02 112.2(2) . .
O1 Fe1 Li02 127.4(2) . .
O2 Fe1 Li02 42.6(2) . .
O00 Fe1 Li01 44.7(2) . .
N2 Fe1 Li01 111.3(2) . .
N1 Fe1 Li01 121.7(2) . .
O1 Fe1 Li01 42.5(2) . .
O2 Fe1 Li01 126.4(2) . .
Li02 Fe1 Li01 89.6(3) . .
O00 Fe2 N3 129.54(16) . .
O00 Fe2 N4 128.84(16) . .
N3 Fe2 N4 101.62(17) . .
O00 Fe2 O3 84.31(14) . .
N3 Fe2 O3 87.24(17) . .
N4 Fe2 O3 100.83(16) . .
O00 Fe2 O4 84.95(13) . .
N3 Fe2 O4 99.57(16) . .
N4 Fe2 O4 86.03(15) . .
O3 Fe2 O4 169.26(14) . .
O00 Fe2 Li01 45.03(19) . .
N3 Fe2 Li01 111.3(2) . .
N4 Fe2 Li01 121.5(2) . .
O3 Fe2 Li01 127.0(2) . .
O4 Fe2 Li01 42.7(2) . .
O00 Fe2 Li02 44.6(2) . .
N3 Fe2 Li02 122.5(2) . .
N4 Fe2 Li02 111.8(2) . .
O3 Fe2 Li02 42.4(2) . .
O4 Fe2 Li02 127.3(2) . .
Li01 Fe2 Li02 89.7(3) . .
O00 Fe3 N5 126.74(17) . .
O00 Fe3 N6 128.17(16) . .
N5 Fe3 N6 105.09(19) . .
O00 Fe3 O6 84.21(14) . .
N5 Fe3 O6 100.10(17) . .
N6 Fe3 O6 87.26(17) . .
O00 Fe3 O5 84.64(14) . .
N5 Fe3 O5 87.13(17) . .
N6 Fe3 O5 99.15(17) . .
O6 Fe3 O5 168.83(15) . .
O00 Fe3 Li01 45.0(2) . .
N5 Fe3 Li01 121.0(2) . .
N6 Fe3 Li01 110.1(2) . .
O6 Fe3 Li01 126.8(2) . .
O5 Fe3 Li01 42.3(2) . .
O00 Fe3 Li02 44.6(2) . .
N5 Fe3 Li02 109.6(2) . .
N6 Fe3 Li02 122.1(2) . .
O6 Fe3 Li02 42.4(2) . .
O5 Fe3 Li02 127.0(2) . .
Li01 Fe3 Li02 89.7(3) . .
C6 O1 Li01 126.7(4) . .
C6 O1 Fe1 127.8(3) . .
Li01 O1 Fe1 88.6(3) . .
C44 O5 Li01 127.3(4) . .
C44 O5 Fe3 127.0(3) . .
Li01 O5 Fe3 88.1(3) . .
C15 O2 Li02 126.4(5) . .
C15 O2 Fe1 126.7(3) . .
Li02 O2 Fe1 88.0(3) . .
C34 O4 Li01 127.6(4) . .
C34 O4 Fe2 127.7(3) . .
Li01 O4 Fe2 87.7(3) . .
C21 O3 Li02 129.2(5) . .
C21 O3 Fe2 127.0(4) . .
Li02 O3 Fe2 88.9(3) . .
C51 O6 Li02 129.1(5) . .
C51 O6 Fe3 126.9(4) . .
Li02 O6 Fe3 89.0(3) . .
C33 N4 C32 117.9(5) . .
C33 N4 Fe2 129.5(4) . .
C32 N4 Fe2 112.5(3) . .
C41 N5 C42 117.1(5) . .
C41 N5 Fe3 128.1(4) . .
C42 N5 Fe3 114.6(4) . .
C25 N3 C24 118.2(5) . .
C25 N3 Fe2 128.2(4) . .
C24 N3 Fe2 113.5(4) . .
C4 N1 C5 117.5(5) . .
C4 N1 Fe1 128.0(4) . .
C5 N1 Fe1 114.4(4) . .
C16 N2 C12 117.6(5) . .
C16 N2 Fe1 128.4(4) . .
C12 N2 Fe1 113.6(3) . .
C54 N6 C53 117.6(5) . .
C54 N6 Fe3 127.9(4) . .
C53 N6 Fe3 114.4(4) . .
N2 C16 C14 123.7(5) . .
N2 C16 C13 121.6(5) . .
C14 C16 C13 114.7(5) . .
C34 C36 C33 127.5(5) . .
O5 C44 C43 124.8(5) . .
O5 C44 C46 113.3(5) . .
C43 C44 C46 121.9(5) . .
O1 C6 C2 124.6(5) . .
O1 C6 C3 113.9(5) . .
C2 C6 C3 121.4(5) . .
O2 C15 C14 125.4(5) . .
O2 C15 C11 115.8(5) . .
C14 C15 C11 118.8(5) . .
N1 C4 C2 123.7(5) . .
N1 C4 C1 120.7(6) . .
C2 C4 C1 115.6(5) . .
C15 C14 C16 127.2(5) . .
O4 C34 C36 124.9(5) . .
O4 C34 C31 114.9(5) . .
C36 C34 C31 120.2(5) . .
N3 C25 C22 123.5(6) . .
N3 C25 C23 119.9(6) . .
C22 C25 C23 116.5(6) . .
C44 C43 C41 128.8(6) . .
C6 C2 C4 128.2(5) . .
N4 C33 C36 123.4(5) . .
N4 C33 C35 122.0(5) . .
C36 C33 C35 114.5(5) . .
N6 C54 C52 123.4(6) . .
N6 C54 C55 120.5(6) . .
C52 C54 C55 116.1(6) . .
C21 C22 C25 128.5(6) . .
N5 C41 C43 123.5(6) . .
N5 C41 C45 120.8(6) . .
C43 C41 C45 115.7(6) . .
C51 C52 C54 128.1(6) . .
O3 C21 C22 124.9(6) . .
O3 C21 C26 114.2(6) . .
C22 C21 C26 120.9(6) . .
O6 C51 C52 126.0(6) . .
O6 C51 C56 112.6(6) . .
C52 C51 C56 121.4(6) . .
C74' C75 C74 105.3(11) . .
C74' C75 C75 125.4(13) . 2_766
C74 C75 C75 128.0(13) . 2_766
C75 C74 C73 113.1(10) . .
C75 C74' C73 77.5(12) . .
C74 C73 C74' 62.4(13) . .
C70 C71 C72 120.7(11) . .
C70 C70 C71 123.3(18) 2_565 .
Li01 O00 Li02 179.5(4) . .
Li01 O00 Fe2 89.6(3) . .
Li02 O00 Fe2 90.7(3) . .
Li01 O00 Fe1 90.1(3) . .
Li02 O00 Fe1 90.0(3) . .
Fe2 O00 Fe1 120.24(17) . .
Li01 O00 Fe3 89.2(3) . .
Li02 O00 Fe3 90.3(3) . .
Fe2 O00 Fe3 119.77(17) . .
Fe1 O00 Fe3 119.97(16) . .
O5 Li01 O4 119.9(5) . .
O5 Li01 O1 121.0(5) . .
O4 Li01 O1 118.8(5) . .
O5 Li01 O00 92.2(4) . .
O4 Li01 O00 91.7(4) . .
O1 Li01 O00 91.3(4) . .
O5 Li01 Fe3 49.6(2) . .
O4 Li01 Fe3 124.3(4) . .
O1 Li01 Fe3 99.3(3) . .
O00 Li01 Fe3 45.7(2) . .
O5 Li01 Fe2 99.0(4) . .
O4 Li01 Fe2 49.5(2) . .
O1 Li01 Fe2 123.2(4) . .
O00 Li01 Fe2 45.3(2) . .
Fe3 Li01 Fe2 76.2(2) . .
O5 Li01 Fe1 124.3(4) . .
O4 Li01 Fe1 98.8(4) . .
O1 Li01 Fe1 48.9(2) . .
O00 Li01 Fe1 45.2(2) . .
Fe3 Li01 Fe1 76.2(2) . .
Fe2 Li01 Fe1 76.0(2) . .
O2 Li02 O6 121.5(5) . .
O2 Li02 O3 118.4(5) . .
O6 Li02 O3 120.1(6) . .
O2 Li02 O00 90.9(4) . .
O6 Li02 O00 90.4(4) . .
O3 Li02 O00 90.3(4) . .
O2 Li02 Fe1 49.4(2) . .
O6 Li02 Fe1 97.7(4) . .
O3 Li02 Fe1 122.8(4) . .
O00 Li02 Fe1 45.1(2) . .
O2 Li02 Fe3 124.1(4) . .
O6 Li02 Fe3 48.5(2) . .
O3 Li02 Fe3 97.7(4) . .
O00 Li02 Fe3 45.1(2) . .
Fe1 Li02 Fe3 75.7(2) . .
O2 Li02 Fe2 97.1(4) . .
O6 Li02 Fe2 122.5(4) . .
O3 Li02 Fe2 48.6(2) . .
O00 Li02 Fe2 44.7(2) . .
Fe1 Li02 Fe2 75.5(2) . .
Fe3 Li02 Fe2 75.2(2) . .

loop_
_geom_bond_atom_site_label_1
_geom_bond_atom_site_label_2
_geom_bond_distance
_geom_bond_site_symmetry_2
Fe1 O00 1.989(3) .
Fe1 N2 2.081(4) .
Fe1 N1 2.093(4) .
Fe1 O1 2.115(3) .
Fe1 O2 2.132(3) .
Fe1 Li02 2.806(9) .
Fe1 Li01 2.805(9) .
Fe2 O00 1.984(3) .
Fe2 N3 2.074(5) .
Fe2 N4 2.091(4) .
Fe2 O3 2.118(3) .
Fe2 O4 2.124(3) .
Fe2 Li01 2.789(9) .
Fe2 Li02 2.821(9) .
Fe3 O00 1.997(3) .
Fe3 N5 2.088(5) .
Fe3 N6 2.091(5) .
Fe3 O6 2.115(4) .
Fe3 O5 2.123(4) .
Fe3 Li01 2.788(9) .
Fe3 Li02 2.821(10) .
O1 C6 1.298(6) .
O1 Li01 1.895(10) .
O5 C44 1.317(6) .
O5 Li01 1.878(10) .
O2 C15 1.283(7) .
O2 Li02 1.899(11) .
O4 C34 1.297(6) .
O4 Li01 1.894(9) .
O3 C21 1.296(7) .
O3 Li02 1.903(10) .
O6 C51 1.301(7) .
O6 Li02 1.904(10) .
N4 C33 1.281(7) .
N4 C32 1.487(6) .
N5 C41 1.319(8) .
N5 C42 1.472(7) .
C45 C41 1.501(9) .
N3 C25 1.307(7) .
N3 C24 1.481(7) .
N1 C4 1.300(7) .
N1 C5 1.462(7) .
N2 C16 1.293(7) .
N2 C12 1.478(7) .
N6 C54 1.315(7) .
N6 C53 1.467(7) .
C16 C14 1.433(8) .
C16 C13 1.520(8) .
C36 C34 1.372(8) .
C36 C33 1.436(8) .
C44 C43 1.362(8) .
C44 C46 1.517(8) .
C35 C33 1.514(8) .
C6 C2 1.361(8) .
C6 C3 1.502(8) .
C15 C14 1.388(8) .
C15 C11 1.486(7) .
C4 C2 1.435(8) .
C4 C1 1.522(8) .
C34 C31 1.508(7) .
C25 C22 1.413(9) .
C25 C23 1.502(9) .
C43 C41 1.423(9) .
C55 C54 1.505(9) .
C54 C52 1.431(9) .
C22 C21 1.371(9) .
C52 C51 1.352(9) .
C21 C26 1.519(9) .
C51 C56 1.523(9) .
C72 C71 1.469(13) .
C75 C74' 1.35(5) .
C75 C74 1.397(13) .
C75 C75 1.468(16) 2_766
C74 C73 1.587(14) .
C74' C73 2.408(13) .
C71 C70 1.480(16) .
C70 C70 1.400(16) 2_565
O00 Li01 1.973(9) .
O00 Li02 1.981(9) .
